data_4504459
loop_
_publ_author_name
'Rajput, Lalit'
'Singha, Subhankar'
'Biradha, Kumar'

_publ_section_title
;
 Comparative Structural Studies on Homologues of Amides and Reverse
 Amides: Unprecedented 4-fold Interpenetrated Quartz Network, New
 \b-Sheet, and Two-Dimensional Layers
;
_journal_issue 12
_journal_name_full 'Crystal Growth &amp; Design'
_journal_page_first 2788
_journal_paper_doi 10.1021/cg0706417
_journal_volume 7
_journal_year 2007
_chemical_formula_sum 'C18 H26 N4 O4'
_chemical_formula_weight 362.43
_chemical_name_systematic
; 
 ? 
;
_space_group_IT_number 14
_symmetry_cell_setting monoclinic
_symmetry_space_group_name_Hall '-P 2yn'
_symmetry_space_group_name_H-M 'P 1 21/n 1'
_atom_sites_solution_hydrogens geom
_atom_sites_solution_primary direct
_atom_sites_solution_secondary difmap
_audit_creation_method SHELXL-97
_cell_angle_alpha 90.00
_cell_angle_beta 109.33(3)
_cell_angle_gamma 90.00
_cell_formula_units_Z 4
_cell_length_a 11.694(2)
_cell_length_b 11.655(2)
_cell_length_c 15.421(3)
_cell_measurement_reflns_used 25
_cell_measurement_temperature 293(2)
_cell_measurement_theta_max 12
_cell_measurement_theta_min 8
_cell_volume 1983.3(7)
_computing_cell_refinement CAD4
_computing_data_collection CAD4
_computing_data_reduction CAD4
_computing_structure_refinement 'SHELXL-97 (Sheldrick, 1997)'
_computing_structure_solution 'SHELXS-97 (Sheldrick, 1990)'
_diffrn_ambient_temperature 293(2)
_diffrn_measured_fraction_theta_full 0.971
_diffrn_measured_fraction_theta_max 0.971
_diffrn_measurement_device_type CAD4
_diffrn_measurement_method \w-scan
_diffrn_radiation_monochromator graphite
_diffrn_radiation_source 'fine-focus sealed tube'
_diffrn_radiation_type MoK\a
_diffrn_radiation_wavelength 0.71073
_diffrn_reflns_av_R_equivalents 0.2322
_diffrn_reflns_av_sigmaI/netI 0.0414
_diffrn_reflns_limit_h_max 13
_diffrn_reflns_limit_h_min 0
_diffrn_reflns_limit_k_max 13
_diffrn_reflns_limit_k_min 0
_diffrn_reflns_limit_l_max 17
_diffrn_reflns_limit_l_min -18
_diffrn_reflns_number 3560
_diffrn_reflns_theta_full 24.98
_diffrn_reflns_theta_max 24.98
_diffrn_reflns_theta_min 1.91
_diffrn_standards_decay_% 0
_diffrn_standards_interval_time 60
_diffrn_standards_number 3
_exptl_absorpt_coefficient_mu 0.087
_exptl_absorpt_correction_type none
_exptl_crystal_colour colorless
_exptl_crystal_density_diffrn 1.214
_exptl_crystal_density_meas ?
_exptl_crystal_density_method 'not measured'
_exptl_crystal_description needle
_exptl_crystal_F_000 776
_exptl_crystal_size_max 0.17
_exptl_crystal_size_mid 0.12
_exptl_crystal_size_min 0.12
_refine_diff_density_max 0.446
_refine_diff_density_min -0.253
_refine_diff_density_rms 0.066
_refine_ls_extinction_coef 0.007(4)
_refine_ls_extinction_expression Fc^*^=kFc[1+0.001xFc^2^\l^3^/sin(2\q)]^-1/4^
_refine_ls_extinction_method SHELXL
_refine_ls_goodness_of_fit_ref 1.051
_refine_ls_hydrogen_treatment constr
_refine_ls_matrix_type full
_refine_ls_number_parameters 236
_refine_ls_number_reflns 3381
_refine_ls_number_restraints 0
_refine_ls_restrained_S_all 1.051
_refine_ls_R_factor_all 0.1301
_refine_ls_R_factor_gt 0.0760
_refine_ls_shift/su_max 0.000
_refine_ls_shift/su_mean 0.000
_refine_ls_structure_factor_coef Fsqd
_refine_ls_weighting_details 'calc w=1/[\s^2^(Fo^2^)+(0.1745P)^2^+1.5774P] where P=(Fo^2^+2Fc^2^)/3'
_refine_ls_weighting_scheme calc
_refine_ls_wR_factor_gt 0.2697
_refine_ls_wR_factor_ref 0.3111
_reflns_number_gt 2115
_reflns_number_total 3381
_reflns_threshold_expression >2sigma(I)
_cod_data_source_file cg0706417-file002.cif
_cod_data_source_block 6c
_cod_depositor_comments
;
The following automatic conversions were performed:

'_symmetry_cell_setting' value 'Monoclinic' changed to 'monoclinic'
according to /home/saulius/struct/CIF-dictionaries/cif_core.dic
dictionary named 'cif_core.dic' version 2.4.1 from 2010-06-29.

Automatic conversion script
Id: cif_fix_values 1715 2011-07-08 13:25:40Z adriana 

The following automatic conversions were performed:

'_exptl_crystal_density_meas' value 'not measured' was changed to '?'
- the value is perceived as not measured.

Automatic conversion script
Id: cif_fix_values 3008 2015-01-20 13:52:24Z robertas 
;
_cod_original_sg_symbol_H-M P2(1)/n
_cod_database_code 4504459

loop_
_symmetry_equiv_pos_as_xyz
'x, y, z'
'-x+1/2, y+1/2, -z+1/2'
'-x, -y, -z'
'x-1/2, -y-1/2, z-1/2'

loop_
_atom_site_label
_atom_site_type_symbol
_atom_site_fract_x
_atom_site_fract_y
_atom_site_fract_z
_atom_site_U_iso_or_equiv
_atom_site_adp_type
_atom_site_occupancy
_atom_site_symmetry_multiplicity
_atom_site_calc_flag
_atom_site_refinement_flags
O1W O 0.8443(3) 0.3406(3) 0.2063(2) 0.0797(11) Uani 1 1 d .
O2W O 0.9281(4) 0.1618(4) 0.0151(3) 0.1185(18) Uani 1 1 d .
O8 O 0.7727(3) -0.0073(4) 0.0392(2) 0.0894(12) Uani 1 1 d .
N11 N 1.8653(4) -0.1518(5) 0.8313(3) 0.0850(14) Uani 1 1 d .
N12 N 1.5462(3) -0.1690(3) 0.6064(2) 0.0649(11) Uani 1 1 d .
H12 H 1.5487 -0.2206 0.5673 0.078 Uiso 1 1 calc R
C11 C 1.8491(4) -0.2252(5) 0.7627(4) 0.0812(16) Uani 1 1 d .
H11 H 1.9122 -0.2750 0.7650 0.097 Uiso 1 1 calc R
C12 C 1.7449(4) -0.2323(5) 0.6885(3) 0.0733(14) Uani 1 1 d .
H12A H 1.7380 -0.2856 0.6422 0.088 Uiso 1 1 calc R
C13 C 1.6507(4) -0.1593(4) 0.6836(3) 0.0589(11) Uani 1 1 d .
C14 C 1.6657(5) -0.0817(4) 0.7531(3) 0.0717(13) Uani 1 1 d .
H14 H 1.6043 -0.0304 0.7520 0.086 Uiso 1 1 calc R
C15 C 1.7744(5) -0.0815(5) 0.8252(3) 0.0827(16) Uani 1 1 d .
H15 H 1.7841 -0.0286 0.8722 0.099 Uiso 1 1 calc R
N21 N 0.3688(4) -0.2351(4) -0.0895(3) 0.0732(12) Uani 1 1 d .
N22 N 0.6714(3) -0.1054(3) 0.1181(2) 0.0609(10) Uani 1 1 d .
H22 H 0.6751 -0.1261 0.1725 0.073 Uiso 1 1 calc R
C21 C 0.4460(4) -0.1660(4) -0.1090(3) 0.0669(12) Uani 1 1 d .
H21 H 0.4304 -0.1469 -0.1703 0.080 Uiso 1 1 calc R
C22 C 0.5479(4) -0.1200(4) -0.0456(3) 0.0651(12) Uani 1 1 d .
H22A H 0.5981 -0.0709 -0.0641 0.078 Uiso 1 1 calc R
C23 C 0.5743(4) -0.1480(4) 0.0459(3) 0.0562(11) Uani 1 1 d .
C24 C 0.4939(5) -0.2214(5) 0.0676(3) 0.0760(14) Uani 1 1 d .
H24 H 0.5075 -0.2431 0.1282 0.091 Uiso 1 1 calc R
C25 C 0.3949(5) -0.2611(5) -0.0010(4) 0.0864(17) Uani 1 1 d .
H25 H 0.3421 -0.3095 0.0152 0.104 Uiso 1 1 calc R
C1 C 1.4422(4) -0.1086(5) 0.5849(4) 0.0779(15) Uani 1 1 d .
C2 C 1.3497(5) -0.1425(5) 0.4954(4) 0.0851(16) Uani 1 1 d .
H2A H 1.3249 -0.2208 0.5006 0.102 Uiso 1 1 calc .
H2B H 1.3879 -0.1413 0.4483 0.102 Uiso 1 1 calc .
C3 C 1.2387(4) -0.0686(4) 0.4641(3) 0.0701(13) Uani 1 1 d .
H3A H 1.2627 0.0109 0.4627 0.084 Uiso 1 1 calc .
H3B H 1.1955 -0.0747 0.5079 0.084 Uiso 1 1 calc .
C4 C 1.1547(4) -0.1028(4) 0.3695(3) 0.0669(12) Uani 1 1 d .
H4A H 1.1987 -0.0961 0.3264 0.080 Uiso 1 1 calc .
H4B H 1.1330 -0.1828 0.3713 0.080 Uiso 1 1 calc .
C5 C 1.0404(4) -0.0337(4) 0.3339(3) 0.0642(12) Uani 1 1 d .
H5A H 1.0617 0.0462 0.3309 0.077 Uiso 1 1 calc .
H5B H 0.9965 -0.0396 0.3772 0.077 Uiso 1 1 calc .
C6 C 0.9578(4) -0.0707(4) 0.2402(3) 0.0652(12) Uani 1 1 d .
H6A H 0.9317 -0.1490 0.2438 0.078 Uiso 1 1 calc .
H6B H 1.0028 -0.0695 0.1974 0.078 Uiso 1 1 calc .
C7 C 0.8463(4) 0.0062(4) 0.2034(3) 0.0684(13) Uani 1 1 d .
H7A H 0.8038 0.0085 0.2477 0.082 Uiso 1 1 calc .
H7B H 0.8722 0.0836 0.1962 0.082 Uiso 1 1 calc .
C8 C 0.7607(4) -0.0352(4) 0.1123(3) 0.0655(12) Uani 1 1 d .
O1 O 1.4260(4) -0.0345(4) 0.6348(3) 0.134(2) Uani 1 1 d .

loop_
_atom_site_aniso_label
_atom_site_aniso_U_11
_atom_site_aniso_U_22
_atom_site_aniso_U_33
_atom_site_aniso_U_23
_atom_site_aniso_U_13
_atom_site_aniso_U_12
O1W 0.076(2) 0.102(3) 0.0502(18) 0.0004(17) 0.0052(16) -0.0178(19)
O2W 0.086(3) 0.157(4) 0.077(3) 0.050(3) -0.021(2) -0.049(3)
O8 0.070(2) 0.132(3) 0.057(2) -0.004(2) 0.0095(17) -0.036(2)
N11 0.066(3) 0.122(4) 0.052(2) 0.016(3) -0.001(2) -0.023(3)
N12 0.053(2) 0.076(2) 0.050(2) -0.0085(18) -0.0040(17) 0.0101(18)
C11 0.054(3) 0.112(4) 0.064(3) 0.015(3) 0.002(2) 0.004(3)
C12 0.055(3) 0.096(4) 0.058(3) 0.001(3) 0.004(2) 0.004(3)
C13 0.054(2) 0.072(3) 0.043(2) 0.003(2) 0.0042(19) -0.008(2)
C14 0.069(3) 0.084(3) 0.051(2) -0.006(2) 0.006(2) -0.006(3)
C15 0.087(4) 0.102(4) 0.047(3) -0.004(3) 0.006(3) -0.026(3)
N21 0.062(2) 0.085(3) 0.060(2) -0.009(2) 0.004(2) -0.014(2)
N22 0.052(2) 0.074(2) 0.0458(19) -0.0005(17) 0.0025(16) -0.0089(18)
C21 0.062(3) 0.079(3) 0.052(3) -0.007(2) 0.008(2) -0.002(2)
C22 0.058(3) 0.081(3) 0.051(2) -0.002(2) 0.010(2) -0.008(2)
C23 0.051(2) 0.063(3) 0.046(2) -0.0031(19) 0.0037(18) 0.0013(19)
C24 0.080(3) 0.084(3) 0.052(3) 0.005(2) 0.007(2) -0.020(3)
C25 0.080(3) 0.098(4) 0.068(3) 0.003(3) 0.008(3) -0.034(3)
C1 0.065(3) 0.084(3) 0.067(3) -0.019(3) -0.003(2) 0.015(3)
C2 0.066(3) 0.095(4) 0.070(3) -0.014(3) -0.011(2) 0.019(3)
C3 0.056(3) 0.084(3) 0.056(3) 0.000(2) 0.000(2) 0.011(2)
C4 0.052(2) 0.074(3) 0.063(3) 0.000(2) 0.003(2) 0.002(2)
C5 0.055(2) 0.072(3) 0.055(3) 0.002(2) 0.003(2) -0.001(2)
C6 0.058(3) 0.068(3) 0.057(3) -0.001(2) 0.002(2) -0.001(2)
C7 0.052(2) 0.078(3) 0.057(3) -0.004(2) -0.005(2) 0.000(2)
C8 0.053(3) 0.076(3) 0.055(3) -0.006(2) 0.000(2) -0.004(2)
O1 0.101(3) 0.154(4) 0.100(3) -0.063(3) -0.028(2) 0.062(3)

loop_
_atom_type_symbol
_atom_type_description
_atom_type_scat_dispersion_real
_atom_type_scat_dispersion_imag
_atom_type_scat_source
C C 0.0033 0.0016 'International Tables Vol C Tables 4.2.6.8 and 6.1.1.4'
H H 0.0000 0.0000 'International Tables Vol C Tables 4.2.6.8 and 6.1.1.4'
N N 0.0061 0.0033 'International Tables Vol C Tables 4.2.6.8 and 6.1.1.4'
O O 0.0106 0.0060 'International Tables Vol C Tables 4.2.6.8 and 6.1.1.4'

loop_
_geom_angle_atom_site_label_1
_geom_angle_atom_site_label_2
_geom_angle_atom_site_label_3
_geom_angle
C15 N11 C11 116.4(4)
C1 N12 C13 129.0(4)
N11 C11 C12 124.0(5)
C11 C12 C13 118.9(5)
C14 C13 C12 118.3(4)
C14 C13 N12 124.7(4)
C12 C13 N12 117.0(4)
C13 C14 C15 118.4(5)
N11 C15 C14 124.0(5)
C21 N21 C25 115.6(4)
C8 N22 C23 127.4(4)
N21 C21 C22 125.1(5)
C21 C22 C23 118.8(5)
C22 C23 N22 125.4(4)
C22 C23 C24 116.8(4)
N22 C23 C24 117.7(4)
C25 C24 C23 119.3(5)
N21 C25 C24 124.4(5)
O1 C1 N12 122.3(5)
O1 C1 C2 123.8(5)
N12 C1 C2 113.9(4)
C1 C2 C3 115.4(4)
C2 C3 C4 112.0(4)
C5 C4 C3 115.2(4)
C4 C5 C6 114.0(4)
C5 C6 C7 112.6(4)
C8 C7 C6 112.3(4)
O8 C8 N22 123.2(4)
O8 C8 C7 121.9(4)
N22 C8 C7 114.9(4)

loop_
_geom_bond_atom_site_label_1
_geom_bond_atom_site_label_2
_geom_bond_distance
O8 C8 1.226(6)
N11 C15 1.321(7)
N11 C11 1.325(7)
N12 C1 1.348(6)
N12 C13 1.400(5)
C11 C12 1.370(6)
C12 C13 1.374(7)
C13 C14 1.368(6)
C14 C15 1.384(7)
N21 C21 1.316(6)
N21 C25 1.331(6)
N22 C8 1.352(6)
N22 C23 1.392(5)
C21 C22 1.375(6)
C22 C23 1.381(6)
C23 C24 1.391(6)
C24 C25 1.364(7)
C1 O1 1.212(6)
C1 C2 1.498(7)
C2 C3 1.499(7)
C3 C4 1.517(6)
C4 C5 1.500(6)
C5 C6 1.511(6)
C6 C7 1.528(6)
C7 C8 1.509(6)
